data_8100365
loop_
_publ_author_name
'Mi, Jin-Xiao'
'Huang, Ya-Xi'
'Mao, Shao-yu'
'Borrmann, Horst'
'Zhao, Jing-Tai'
'Kniep, R\"udiger'

_publ_section_title
;
Crystal structure of caesium gallium(III) catena-[monohydrogen-monoborate-
bis(monophosphate)], CsGa[BP~2~O~8~(OH)]
;
_journal_coden_ASTM ZKNSFT
_journal_issue 2
_journal_name_full 'Zeitschrift f\"ur Kristallographie - New Crystal Structures'
_journal_page_first 171
_journal_page_last 172
_journal_paper_doi 10.1524/ncrs.2003.218.2.171
_journal_volume 218
_journal_year 2003
_chemical_formula_moiety 'CsGa[BP2 O8 (OH)]'
_chemical_formula_structural 'CsGa[BP2 O8 (OH)]'
_chemical_formula_sum 'B Cs Ga H O9 P2'
_chemical_formula_weight 420.39
_chemical_name_common 'CsGa[BP2 O8 (OH)]'
_space_group_IT_number 14
_symmetry_cell_setting monoclinic
_symmetry_space_group_name_Hall '-P 2ybc'
_symmetry_space_group_name_H-M 'P 1 21/c 1'
_cell_angle_alpha 90.00
_cell_angle_beta 103.059(6)
_cell_angle_gamma 90.00
_cell_formula_units_Z 4
_cell_length_a 9.2586(11)
_cell_length_b 8.6462(9)
_cell_length_c 9.6149(13)
_cell_measurement_temperature 295(2)
_cell_volume 749.78(16)
_diffrn_ambient_temperature 295(2)
_exptl_crystal_density_diffrn 3.724
_cod_depositor_comments
;
 Updated bibliographic information.

 Antanas Vaitkus,
 2020-10-02
;
_cod_original_sg_symbol_H-M 'P 21/c'
_cod_original_formula_sum 'H1 B1 Cs1 Ga1 O9 P2'
_cod_database_code 8100365

loop_
_symmetry_equiv_pos_as_xyz
'x, y, z'
'-x, y+1/2, -z+1/2'
'-x, -y, -z'
'x, -y-1/2, z-1/2'

loop_
_atom_site_label
_atom_site_type_symbol
_atom_site_fract_x
_atom_site_fract_y
_atom_site_fract_z
_atom_site_U_iso_or_equiv
_atom_site_adp_type
_atom_site_occupancy
_atom_site_symmetry_multiplicity
_atom_site_Wyckoff_symbol
_atom_site_calc_flag
_atom_site_refinement_flags
_atom_site_disorder_assembly
_atom_site_disorder_group
Cs1 Cs 0.30327(6) 0.61291(6) 0.44906(5) 0.02188(13) Uani 1 4 e d . . .
Ga1 Ga 0.29621(7) 0.15438(8) 0.57305(7) 0.00693(14) Uani 1 4 e d . . .
P1 P 0.42938(17) 0.07375(18) 0.30050(16) 0.0061(3) Uani 1 4 e d . . .
P2 P 0.08285(18) 0.26885(18) 0.28694(17) 0.0077(3) Uani 1 4 e d . . .
B1 B 0.8407(7) 0.4589(7) 0.1955(7) 0.0063(11) Uani 1 4 e d . . .
O1 O 0.0792(5) 0.0987(5) 0.2361(5) 0.0122(9) Uani 1 4 e d . . .
O2 O 0.4187(5) 0.1657(5) 0.4325(5) 0.0105(8) Uani 1 4 e d . . .
O3 O 0.3077(5) 0.9436(5) 0.2769(5) 0.0120(9) Uani 1 4 e d . . .
O4 O 0.9171(5) 0.3189(5) 0.2568(5) 0.0106(8) Uani 1 4 e d . . .
O5 O 0.1465(5) 0.2822(6) 0.4459(5) 0.0130(9) Uani 1 4 e d . . .
O6 O 0.4021(5) 0.1709(5) 0.1660(5) 0.0104(8) Uani 1 4 e d . . .
O7 O 0.5785(5) 0.9973(5) 0.3123(5) 0.0104(8) Uani 1 4 e d . . .
O8 O 0.1622(5) 0.3713(5) 0.1997(5) 0.0123(9) Uani 1 4 e d . . .
O9 O 0.1767(6) 0.9670(5) 0.4604(5) 0.0118(9) Uani 1 4 e d . . .
H1 H 0.1234 0.9385 0.5114 0.050 Uiso 1 4 e d . . .

loop_
_atom_site_aniso_label
_atom_site_aniso_U_11
_atom_site_aniso_U_22
_atom_site_aniso_U_33
_atom_site_aniso_U_23
_atom_site_aniso_U_13
_atom_site_aniso_U_12
Cs1 0.0251(2) 0.0197(2) 0.0195(2) 0.00346(17) 0.00239(17) -0.00036(18)
Ga1 0.0075(3) 0.0078(3) 0.0052(3) 0.0000(2) 0.0007(2) 0.0004(2)
P1 0.0062(6) 0.0067(6) 0.0056(6) 0.0005(5) 0.0013(5) 0.0009(5)
P2 0.0072(7) 0.0075(6) 0.0081(7) 0.0009(5) 0.0011(5) 0.0009(5)
B1 0.008(3) 0.003(3) 0.008(3) 0.002(2) 0.002(2) 0.000(2)
O1 0.014(2) 0.0067(19) 0.015(2) -0.0024(17) 0.0013(17) -0.0006(16)
O2 0.013(2) 0.015(2) 0.0063(19) -0.0050(17) 0.0065(16) -0.0046(17)
O3 0.007(2) 0.014(2) 0.015(2) -0.0027(18) 0.0019(16) -0.0016(17)
O4 0.0063(19) 0.011(2) 0.015(2) 0.0011(17) 0.0017(16) 0.0021(16)
O5 0.016(2) 0.012(2) 0.009(2) -0.0007(17) -0.0006(17) 0.0063(18)
O6 0.015(2) 0.009(2) 0.0073(19) 0.0024(16) 0.0011(16) 0.0043(16)
O7 0.008(2) 0.014(2) 0.010(2) 0.0061(17) 0.0027(16) 0.0049(16)
O8 0.014(2) 0.012(2) 0.012(2) -0.0007(17) 0.0071(17) -0.0033(17)
O9 0.019(2) 0.012(2) 0.0037(18) 0.0013(16) 0.0008(16) -0.0036(17)

loop_
_geom_bond_atom_site_label_1
_geom_bond_atom_site_label_2
_geom_bond_distance
_geom_bond_site_symmetry_2
_geom_bond_publ_flag
Cs1 O4 3.070(5) 2_655 n
Cs1 O7 3.124(4) 2_645 n
Cs1 O3 3.181(5) 4_576 n
Cs1 O5 3.204(5) . n
Cs1 O2 3.204(5) 3_666 n
Cs1 O6 3.206(5) 2_655 n
Cs1 O6 3.217(5) 4_566 n
Cs1 O8 3.225(5) . n
Cs1 O9 3.289(5) . n
Cs1 O3 3.308(5) . n
Cs1 B1 3.438(6) 2_655 n
Cs1 O1 3.588(5) 2 n
Cs1 H1 3.3924(6) . n
Ga1 O6 1.909(4) 4_566 n
Ga1 O7 1.924(4) 3_666 n
Ga1 O8 1.938(4) 4_566 n
Ga1 O2 1.953(4) . n
Ga1 O5 1.968(5) . n
Ga1 O9 2.117(5) 1_545 n
Ga1 Cs1 4.2663(9) 3_666 n
Ga1 Cs1 4.2789(9) 4_566 n
P1 O7 1.512(5) 1_545 n
P1 O6 1.515(5) . n
P1 O2 1.520(4) . n
P1 O3 1.572(5) 1_545 n
P1 Cs1 3.6882(16) 4_565 n
P1 Cs1 3.8319(16) 2_645 n
P1 Cs1 4.0708(17) 3_666 n
P2 O5 1.513(5) . n
P2 O8 1.518(5) . n
P2 O1 1.549(5) . n
P2 O4 1.557(5) 1_455 n
P2 Cs1 4.0101(17) 2_545 n
B1 O4 1.458(8) . n
B1 O3 1.464(8) 2_645 n
B1 O9 1.473(8) 2_645 n
B1 O1 1.490(8) 2_655 n
B1 Cs1 3.438(6) 2_645 n
O1 B1 1.490(8) 2_645 n
O1 Cs1 3.588(5) 2_545 n
O2 Cs1 3.204(5) 3_666 n
O3 B1 1.464(8) 2_655 n
O3 P1 1.572(5) 1_565 n
O3 Cs1 3.181(5) 4_575 n
O4 P2 1.557(5) 1_655 n
O4 Cs1 3.070(5) 2_645 n
O6 Ga1 1.909(4) 4_565 n
O6 Cs1 3.206(5) 2_645 n
O6 Cs1 3.217(5) 4_565 n
O7 P1 1.512(5) 1_565 n
O7 Ga1 1.924(4) 3_666 n
O7 Cs1 3.124(4) 2_655 n
O8 Ga1 1.938(4) 4_565 n
O9 B1 1.473(8) 2_655 n
O9 Ga1 2.117(5) 1_565 n
O9 H1 0.809(5) . n
